data_7063120
loop_
_publ_author_name
'Cheng, Limin'
'Zhang, Junyong'
'Zhan, Caihong'
'Xu, Hao'
'Gong, Chunhua'
'Xie, Jingli'

_publ_section_title
;
 Metal--organic frameworks constructed using acid--base mixed ligands,
 carboxylic acids and N-containing chalcone, and their catalytic
 performance for Knoevenagel condensation
;
_journal_issue 19
_journal_name_full 'New Journal of Chemistry'
_journal_page_first 8597
_journal_page_last 8602
_journal_paper_doi 10.1039/D3NJ05164A
_journal_volume 48
_journal_year 2024
_chemical_formula_moiety 'C42 H29 Cd N5 O7, 1(C3 H7 N O)'
_chemical_formula_sum 'C45 H36 Cd N6 O8'
_chemical_formula_weight 901.20
_space_group_crystal_system triclinic
_space_group_IT_number 2
_space_group_name_Hall '-P 1'
_space_group_name_H-M_alt 'P -1'
_atom_sites_solution_hydrogens mixed
_atom_sites_solution_primary iterative
_audit_creation_date 2023-09-03
_audit_creation_method
;
Olex2 1.5
(compiled 2022.04.07 svn.rca3783a0 for OlexSys, GUI svn.r6498)
;
_audit_update_record
;
2023-09-13 deposited with the CCDC.	2024-04-03 downloaded from the CCDC.
;
_cell_angle_alpha 114.157(10)
_cell_angle_beta 95.733(9)
_cell_angle_gamma 94.009(9)
_cell_formula_units_Z 2
_cell_length_a 8.7214(9)
_cell_length_b 15.1141(14)
_cell_length_c 17.2898(19)
_cell_measurement_reflns_used 1150
_cell_measurement_temperature 300
_cell_measurement_theta_max 71.5110
_cell_measurement_theta_min 5.2060
_cell_volume 2053.6(4)
_computing_cell_refinement 'CrysAlisPro 1.171.39.46 (Rigaku OD, 2018)'
_computing_data_collection 'CrysAlisPro 1.171.39.46 (Rigaku OD, 2018)'
_computing_data_reduction 'CrysAlisPro 1.171.39.46 (Rigaku OD, 2018)'
_computing_molecular_graphics 'Olex2 1.5 (Dolomanov et al., 2009)'
_computing_publication_material 'Olex2 1.5 (Dolomanov et al., 2009)'
_computing_structure_refinement 'olex2.refine 1.5 (Bourhis et al., 2015)'
_computing_structure_solution 'olex2.solve 1.5 (Bourhis et al., 2015)'
_diffrn_ambient_temperature 300.00
_diffrn_detector 'CCD plate'
_diffrn_detector_area_resol_mean 16.0802
_diffrn_detector_type Eos
_diffrn_measured_fraction_theta_full 0.985
_diffrn_measured_fraction_theta_max 0.959
_diffrn_measurement_details
;
List of Runs (angles in degrees, time in seconds):

  # Type    Start    End  Width  t~exp~   \w     \q     \k     \f   Frames
#--------------------------------------------------------------------------
  1  \w    -30.00  64.00   1.00    2.50    --   36.83 -77.00-180.00   94
  2  \w      9.00 100.00   1.00    2.50    --   36.83  19.00 120.00   91
  3  \w      1.00  76.00   1.00    2.50    --   36.83 -99.00 120.00   75
  4  \w     10.00 104.00   1.00    2.50    --   36.83  77.00 -60.00   94
  5  \w     57.00 103.00   1.00    2.50    --   36.83 178.00 120.00   46
  6  \w     50.00 102.00   1.00   10.00    --  108.00-111.00  30.00   52
  7  \w     87.00 173.00   1.00   10.00    --  108.00  30.00-120.00   86
  8  \w     38.00 110.00   1.00   10.00    --  108.00 -99.00-122.00   72
  9  \w     40.00 124.00   1.00   10.00    --  108.00 -30.00-180.00   84
 10  \w     41.00 126.00   1.00   10.00    --  108.00 -61.00  90.00   85
 11  \w     38.00 115.00   1.00   10.00    --  108.00 -30.00 -90.00   77
 12  \w     39.00  95.00   1.00   10.00    --  108.00 -95.00 -60.00   56
 13  \w     38.00 113.00   1.00   10.00    --  108.00-111.00 120.00   75
 14  \w    120.00 173.00   1.00   10.00    --  108.00 111.00-180.00   53
 15  \w     47.00 146.00   1.00   10.00    --  108.00 -15.00  30.00   99
;
_diffrn_measurement_device 'four-circle diffractometer'
_diffrn_measurement_device_type 'Xcalibur, Eos, Gemini'
_diffrn_measurement_method '\w scans'
_diffrn_orient_matrix_type 'CrysAlisPro convention (1999,Acta A55,543-557)'
_diffrn_orient_matrix_UB_11 0.0180428000
_diffrn_orient_matrix_UB_12 0.0803839000
_diffrn_orient_matrix_UB_13 -0.0326896000
_diffrn_orient_matrix_UB_21 -0.0301555000
_diffrn_orient_matrix_UB_22 0.0764835000
_diffrn_orient_matrix_UB_23 0.0871871000
_diffrn_orient_matrix_UB_31 0.1753808000
_diffrn_orient_matrix_UB_32 0.0188892000
_diffrn_orient_matrix_UB_33 0.0325578000
_diffrn_radiation_monochromator graphite
_diffrn_radiation_probe x-ray
_diffrn_radiation_type 'Cu K\a'
_diffrn_radiation_wavelength 1.54184
_diffrn_reflns_av_R_equivalents 0.0818
_diffrn_reflns_av_unetI/netI 0.1450
_diffrn_reflns_Laue_measured_fraction_full 0.985
_diffrn_reflns_Laue_measured_fraction_max 0.959
_diffrn_reflns_limit_h_max 10
_diffrn_reflns_limit_h_min -6
_diffrn_reflns_limit_k_max 18
_diffrn_reflns_limit_k_min -17
_diffrn_reflns_limit_l_max 21
_diffrn_reflns_limit_l_min -20
_diffrn_reflns_number 11681
_diffrn_reflns_point_group_measured_fraction_full 0.985
_diffrn_reflns_point_group_measured_fraction_max 0.959
_diffrn_reflns_theta_full 67.684
_diffrn_reflns_theta_max 72.179
_diffrn_reflns_theta_min 5.112
_diffrn_source 'fine-focus sealed X-ray tube'
_diffrn_source_type 'Enhance (Cu) X-ray Source'
_exptl_absorpt_coefficient_mu 4.776
_exptl_absorpt_correction_T_max 1.00000
_exptl_absorpt_correction_T_min 0.82787
_exptl_absorpt_correction_type multi-scan
_exptl_absorpt_process_details
;
CrysAlisPro 1.171.39.46 (Rigaku Oxford Diffraction, 2018)
Empirical absorption correction using spherical harmonics,
 implemented in SCALE3 ABSPACK scaling algorithm.
;
_exptl_crystal_colour colourless
_exptl_crystal_colour_primary colourless
_exptl_crystal_density_diffrn 1.457
_exptl_crystal_description block
_exptl_crystal_F_000 920
_exptl_crystal_size_max 0.18
_exptl_crystal_size_mid 0.15
_exptl_crystal_size_min 0.13
_refine_diff_density_max 0.888
_refine_diff_density_min -0.880
_refine_diff_density_rms 0.105
_refine_ls_extinction_method none
_refine_ls_goodness_of_fit_ref 0.984
_refine_ls_hydrogen_treatment constr
_refine_ls_matrix_type full
_refine_ls_number_parameters 590
_refine_ls_number_reflns 7754
_refine_ls_number_restraints 269
_refine_ls_restrained_S_all 0.969
_refine_ls_R_factor_all 0.1078
_refine_ls_R_factor_gt 0.0673
_refine_ls_shift/su_max 0.001
_refine_ls_shift/su_mean 0.000
_refine_ls_structure_factor_coef Fsqd
_refine_ls_weighting_details 'w=1/[\s^2^(Fo^2^)+(0.0496P)^2^] where P=(Fo^2^+2Fc^2^)/3'
_refine_ls_weighting_scheme calc
_refine_ls_wR_factor_gt 0.1514
_refine_ls_wR_factor_ref 0.1830
_reflns_Friedel_coverage 0.000
_reflns_number_gt 5157
_reflns_number_total 7754
_reflns_threshold_expression 'I > 2\s(I)'
_cod_data_source_file d3nj05164a2.cif
_cod_data_source_block 3
_cod_depositor_comments 'Adding full bibliography for 7063120--7063122.cif.'
_cod_database_code 7063120
_shelx_shelxl_version_number 2019/2
_shelx_space_group_comment
;
The symmetry employed for this shelxl refinement is uniquely defined
by the following loop, which should always be used as a source of
symmetry information in preference to the above space-group names.
They are only intended as comments.
;
_shelx_estimated_absorpt_t_max 0.576
_shelx_estimated_absorpt_t_min 0.480
_olex2_refinement_description
;
1. Fixed Uiso
 At 1.2 times of:
  All C(H) groups, All C(H,H) groups
 At 1.5 times of:
  All C(H,H,H) groups, All O(H) groups
2. Restrained distances
 O8-C41
 1.2164 with sigma of 0.01
 N6-C42 = N6-C43
 1.45 with sigma of 0.01
 N6-C41
 1.3625 with sigma of 0.01
 C41-C43
 2.45 with sigma of 0.02
 O8-C42
 2.828 with sigma of 0.02
 C42-C41
 2.45 with sigma of 0.02
 N6-O8
 2.2984 with sigma of 0.02
 C41-C43 \\sim C41A-C43A
 with sigma of 0.02
 C41-C42 \\sim C41A-C42A
 with sigma of 0.02
 N6-C43 \\sim N6A-C43A
 with sigma of 0.02
 N6A-C42A \\sim N6-C42
 with sigma of 0.02
 O8-N6 \\sim O8A-N6A
 with sigma of 0.02
 O8-C41 \\sim O8A-C41A
 with sigma of 0.02
 N6-C41 \\sim N6A-C41A
 with sigma of 0.02
3. Restrained planarity
 C41, N6, C43, C42
 with sigma of 0.1
 C41A, N6A, C42A, C43A
 with sigma of 0.1
4. Uiso/Uaniso restraints and constraints
O8 \\sim C41 \\sim N6 \\sim C43 \\sim C42 \\sim N6A \\sim O8A \\sim C41A \\sim
C43A \\sim C42A: within 2A with sigma of 0.01 and sigma for terminal atoms of
0.02 within 2A
Uanis(O8) \\sim Ueq, Uanis(C41) \\sim Ueq, Uanis(N6) \\sim Ueq, Uanis(C43)
\\sim Ueq, Uanis(C42) \\sim Ueq, Uanis(N6A) \\sim Ueq, Uanis(O8A) \\sim Ueq,
Uanis(C41A) \\sim Ueq, Uanis(C43A) \\sim Ueq, Uanis(C42A) \\sim Ueq: with sigma
of 0.01 and sigma for terminal atoms of 0.02
5. Rigid body (RIGU) restrains
 O8, C41, N6, C43, C42, N6A, O8A, C41A, C43A, C42A
 with sigma for 1-2 distances of 0.01 and sigma for 1-3 distances of 0.02
6. Others
 Sof(N6A)=Sof(O8A)=Sof(C41A)=Sof(H41A)=Sof(C43A)=Sof(H43d)=Sof(H43e)=Sof(H43f)=
 Sof(C42A)=Sof(H42d)=Sof(H42e)=Sof(H42f)=1-FVAR(1)
 Sof(O8)=Sof(C41)=Sof(H41)=Sof(N6)=Sof(C43)=Sof(H43a)=Sof(H43b)=Sof(H43c)=
 Sof(C42)=Sof(H42a)=Sof(H42b)=Sof(H42c)=FVAR(1)
7.a Riding coordinates:
 C43(H43a,H43b,H43c), C42(H42a,H42b,H42c)
7.b Secondary CH2 refined with riding coordinates:
 C10(H10a,H10b), C12(H12a,H12b), C11(H11a,H11b)
7.c Aromatic/amide H refined with riding coordinates:
 C21(H21), C15(H15), C30(H30), C22(H22), C29(H29), C6(H6), C33(H33), C5(H5),
 C1(H1), C16(H16), C34(H34), C25(H25), C18(H18), C46(H46), C13(H13), C17(H17),
 C45(H45), C3(H3), C24(H24), C38(H38), C2(H2), C37(H37), C41(H41), C41A(H41A)
7.d Idealised Me refined as rotating group:
 C43A(H43d,H43e,H43f), C42A(H42d,H42e,H42f)
7.e Idealised tetrahedral OH refined as rotating group:
 O7(H7)
;
_olex2_submission_special_instructions 'No special instructions were received'
_oxdiff_exptl_absorpt_empirical_details
;
Empirical correction (ABSPACK) includes:
- Absorption correction using spherical harmonics
- Frame scaling
;
_oxdiff_exptl_absorpt_empirical_full_max 1.293
_oxdiff_exptl_absorpt_empirical_full_min 0.757

loop_
_space_group_symop_operation_xyz
'x, y, z'
'-x, -y, -z'

loop_
_atom_site_label
_atom_site_type_symbol
_atom_site_fract_x
_atom_site_fract_y
_atom_site_fract_z
_atom_site_U_iso_or_equiv
_atom_site_adp_type
_atom_site_occupancy
_atom_site_site_symmetry_order
_atom_site_calc_flag
_atom_site_refinement_flags_posn
_atom_site_refinement_flags_adp
_atom_site_refinement_flags_occupancy
_atom_site_disorder_assembly
_atom_site_disorder_group
Cd1 Cd 0.35783(7) 0.53126(3) 1.08963(3) 0.04257(15) Uani 1 1 d . . . . .
O3 O 0.3971(7) 0.4054(4) 0.9210(4) 0.0603(15) Uani 1 1 d . . . . .
O2 O 0.2331(8) 0.3850(4) 1.0007(3) 0.0660(17) Uani 1 1 d . . . . .
O4 O 0.3678(7) -0.3237(4) 0.2209(3) 0.0550(13) Uani 1 1 d . . . . .
O5 O 0.1621(7) -0.4344(4) 0.1794(4) 0.0617(16) Uani 1 1 d . . . . .
N3 N 0.0412(7) -0.0391(4) 0.5859(3) 0.0433(13) Uani 1 1 d . . . . .
N5 N -0.1921(7) -0.1481(4) 0.5242(4) 0.0481(15) Uani 1 1 d . . . . .
N4 N -0.1733(7) -0.0211(4) 0.6636(4) 0.0471(14) Uani 1 1 d . . . . .
N1 N 0.5016(8) 1.4627(4) 1.1673(4) 0.0545(16) Uani 1 1 d . . . . .
O1 O 0.6152(8) 1.0296(4) 1.1094(5) 0.0685(17) Uani 1 1 d . . . . .
C19 C 0.2859(9) 0.3575(4) 0.9324(4) 0.0417(15) Uani 1 1 d . . . . .
N2 N 0.2601(8) 0.6230(4) 1.0203(4) 0.0466(14) Uani 1 1 d . . . . .
C26 C -0.0277(9) 0.0061(5) 0.6550(4) 0.0456(16) Uani 1 1 d . . . . .
C32 C 0.2336(9) -0.3538(5) 0.2302(4) 0.0456(17) Uani 1 1 d . . . . .
C20 C 0.2124(9) 0.2633(5) 0.8603(4) 0.0433(16) Uani 1 1 d . . . . .
C21 C 0.2796(9) 0.2171(5) 0.7871(4) 0.0469(17) Uani 1 1 d . . . . .
H21 H 0.375617 0.243688 0.782124 0.056 Uiso 1 1 calc R U . . .
C15 C 0.3329(10) 0.7140(5) 1.0512(5) 0.0491(17) Uani 1 1 d . . . . .
H15 H 0.416323 0.732233 1.094732 0.059 Uiso 1 1 calc R U . . .
C31 C 0.1616(9) -0.2884(5) 0.3060(4) 0.0452(16) Uani 1 1 d . . . . .
C23 C 0.0588(9) 0.0940(5) 0.7271(4) 0.0446(16) Uani 1 1 d . . . . .
C28 C 0.0283(9) -0.1740(5) 0.4472(4) 0.0427(15) Uani 1 1 d . . . . .
C14 C 0.2902(10) 0.7830(5) 1.0216(5) 0.0490(17) Uani 1 1 d . . . . .
C30 C 0.2418(9) -0.2004(5) 0.3659(4) 0.0485(17) Uani 1 1 d . . . . .
H30 H 0.339716 -0.179130 0.358659 0.058 Uiso 1 1 calc R U . . .
C22 C 0.2051(9) 0.1315(5) 0.7210(4) 0.0498(17) Uani 1 1 d . . . . .
H22 H 0.252630 0.099474 0.672932 0.060 Uiso 1 1 calc R U . . .
C29 C 0.1743(9) -0.1443(5) 0.4369(5) 0.0482(17) Uani 1 1 d . . . . .
H29 H 0.228621 -0.086112 0.477829 0.058 Uiso 1 1 calc R U . . .
C6 C 0.5702(11) 1.2196(6) 1.1651(6) 0.058(2) Uani 1 1 d . . . . .
H6 H 0.663617 1.197955 1.176182 0.070 Uiso 1 1 calc R U . . .
C27 C -0.0458(9) -0.1164(5) 0.5234(4) 0.0444(16) Uani 1 1 d . . . . .
C7 C 0.4473(10) 1.1495(5) 1.1261(6) 0.0551(19) Uani 1 1 d . . . . .
C33 C 0.0162(10) -0.3188(5) 0.3157(5) 0.058(2) Uani 1 1 d . . . . .
H33 H -0.037028 -0.377572 0.275032 0.069 Uiso 1 1 calc R U . . .
C35 C -0.2480(9) -0.0977(5) 0.5964(5) 0.0467(16) Uani 1 1 d . . . . .
O7 O -0.9092(11) -0.1869(7) 0.6999(6) 0.106(3) Uani 1 1 d . . . . .
H7 H -0.980004 -0.219515 0.707761 0.159 Uiso 1 1 calc R U . . .
C5 C 0.4917(10) 1.3679(5) 1.1469(5) 0.0532(19) Uani 1 1 d . . . . .
H5 H 0.423804 1.326860 1.098234 0.064 Uiso 1 1 calc R U . . .
O6 O -0.9171(10) -0.3202(8) 0.5763(7) 0.118(3) Uani 1 1 d . . . . .
C1 C 0.6017(12) 1.5219(6) 1.2363(6) 0.068(3) Uani 1 1 d . . . . .
H1 H 0.611426 1.588880 1.251996 0.082 Uiso 1 1 calc R U . . .
C16 C 0.1401(10) 0.5957(5) 0.9572(5) 0.056(2) Uani 1 1 d . . . . .
H16 H 0.090064 0.532195 0.935066 0.067 Uiso 1 1 calc R U . . .
C34 C -0.0519(10) -0.2627(6) 0.3855(5) 0.057(2) Uani 1 1 d . . . . .
H34 H -0.150929 -0.283538 0.391619 0.068 Uiso 1 1 calc R U . . .
C25 C 0.0677(10) 0.2244(6) 0.8671(5) 0.063(2) Uani 1 1 d . . . . .
H25 H 0.023152 0.254377 0.916711 0.076 Uiso 1 1 calc R U . . .
C4 C 0.5743(10) 1.3246(5) 1.1920(6) 0.056(2) Uani 1 1 d . . . . .
C18 C 0.1660(10) 0.7541(6) 0.9553(5) 0.0569(19) Uani 1 1 d . . . . .
H18 H 0.134837 0.796928 0.932334 0.068 Uiso 1 1 calc R U . . .
C8 C 0.4817(11) 1.0469(6) 1.1030(5) 0.055(2) Uani 1 1 d . . . . .
C9 C 0.3494(11) 0.9664(5) 1.0702(5) 0.056(2) Uani 1 1 d . . . . .
C10 C 0.1888(11) 0.9896(6) 1.0545(7) 0.066(2) Uani 1 1 d . . . . .
H10A H 0.114426 0.943387 1.061226 0.080 Uiso 1 1 calc R U . . .
H10B H 0.167593 0.983362 0.996201 0.080 Uiso 1 1 calc R U . . .
C46 C -0.4808(10) -0.0776(6) 0.6734(5) 0.061(2) Uani 1 1 d . . . . .
H46 H -0.428520 -0.019860 0.716126 0.073 Uiso 1 1 calc R U . . .
C39 C -0.7038(11) -0.1975(7) 0.6192(6) 0.065(2) Uani 1 1 d . . . . .
C36 C -0.4096(9) -0.1298(6) 0.6026(5) 0.0518(18) Uani 1 1 d . . . . .
C13 C 0.3882(11) 0.8770(5) 1.0574(5) 0.0541(19) Uani 1 1 d . . . . .
H13 H 0.492304 0.874868 1.073641 0.065 Uiso 1 1 calc R U . . .
C17 C 0.0895(11) 0.6587(6) 0.9244(5) 0.061(2) Uani 1 1 d . . . . .
H17 H 0.004366 0.638343 0.881597 0.073 Uiso 1 1 calc R U . . .
C12 C 0.2825(11) 1.1659(6) 1.1059(7) 0.069(3) Uani 1 1 d . . . . .
H12A H 0.266219 1.231615 1.143682 0.083 Uiso 1 1 calc R U . . .
H12B H 0.264156 1.159384 1.047431 0.083 Uiso 1 1 calc R U . . .
C45 C -0.6303(10) -0.1107(7) 0.6812(6) 0.065(2) Uani 1 1 d . . . . .
H45 H -0.678632 -0.074263 0.727714 0.078 Uiso 1 1 calc R U . . .
C3 C 0.6777(12) 1.3872(7) 1.2612(7) 0.074(3) Uani 1 1 d . . . . .
H3 H 0.739781 1.362682 1.292943 0.089 Uiso 1 1 calc R U . . .
C24 C -0.0101(10) 0.1409(6) 0.7999(5) 0.064(2) Uani 1 1 d . . . . .
H24 H -0.108558 0.116343 0.803593 0.076 Uiso 1 1 calc R U . . .
C38 C -0.6366(11) -0.2467(7) 0.5469(7) 0.072(3) Uani 1 1 d . . . . .
H38 H -0.691367 -0.302632 0.502904 0.087 Uiso 1 1 calc R U . . .
C2 C 0.6897(14) 1.4860(7) 1.2839(7) 0.081(3) Uani 1 1 d . . . . .
H2 H 0.757995 1.528549 1.331744 0.097 Uiso 1 1 calc R U . . .
C11 C 0.1698(12) 1.0932(6) 1.1168(7) 0.073(3) Uani 1 1 d . . . . .
H11A H 0.064438 1.106584 1.106156 0.087 Uiso 1 1 calc R U . . .
H11B H 0.188375 1.099252 1.175083 0.087 Uiso 1 1 calc R U . . .
C40 C -0.8572(12) -0.2398(9) 0.6287(8) 0.079(3) Uani 1 1 d . . . . .
C37 C -0.4917(11) -0.2150(7) 0.5387(6) 0.070(3) Uani 1 1 d . . . . .
H37 H -0.447317 -0.250447 0.490267 0.085 Uiso 1 1 calc R U . . .
O8 O -1.056(2) -0.3030(14) 0.7560(13) 0.127(6) Uani 0.533(11) 1 d D U P A 1
C41 C -1.122(3) -0.3854(15) 0.7173(17) 0.136(5) Uani 0.533(11) 1 d D U P A 1
H41 H -1.083474 -0.434896 0.729284 0.164 Uiso 0.533(11) 1 calc R U P A 1
N6 N -1.249(2) -0.4092(13) 0.6574(13) 0.137(5) Uani 0.533(11) 1 d D U P A 1
C43 C -1.324(4) -0.5092(16) 0.621(2) 0.153(7) Uani 0.533(11) 1 d D U P A 1
H43A H -1.263011 -0.551990 0.581836 0.230 Uiso 0.533(11) 1 d R U P A 1
H43B H -1.424851 -0.512550 0.590996 0.230 Uiso 0.533(11) 1 d R U P A 1
H43C H -1.335451 -0.528890 0.666426 0.230 Uiso 0.533(11) 1 d R U P A 1
C42 C -1.308(4) -0.338(2) 0.629(2) 0.141(6) Uani 0.533(11) 1 d D U P A 1
H42A H -1.247933 -0.275561 0.661429 0.211 Uiso 0.533(11) 1 d R U P A 1
H42B H -1.414413 -0.333851 0.637299 0.211 Uiso 0.533(11) 1 d R U P A 1
H42C H -1.299713 -0.358261 0.569119 0.211 Uiso 0.533(11) 1 d R U P A 1
N6A N -1.262(3) -0.4317(18) 0.6220(16) 0.140(5) Uani 0.467(11) 1 d D U P A 2
O8A O -1.147(3) -0.2852(17) 0.7153(18) 0.144(6) Uani 0.467(11) 1 d D U P A 2
C41A C -1.241(5) -0.3317(18) 0.655(2) 0.139(5) Uani 0.467(11) 1 d D U P A 2
H41A H -1.302129 -0.299749 0.630389 0.167 Uiso 0.467(11) 1 calc R U P A 2
C43A C -1.377(4) -0.477(2) 0.545(2) 0.158(8) Uani 0.467(11) 1 d D U P A 2
H43D H -1.462548 -0.438760 0.551323 0.237 Uiso 0.467(11) 1 calc R U P A 2
H43E H -1.414486 -0.541834 0.536778 0.237 Uiso 0.467(11) 1 calc R U P A 2
H43F H -1.330408 -0.479751 0.496154 0.237 Uiso 0.467(11) 1 calc R U P A 2
C42A C -1.174(4) -0.484(2) 0.662(2) 0.149(7) Uani 0.467(11) 1 d D U P A 2
H42D H -1.072454 -0.489199 0.644494 0.223 Uiso 0.467(11) 1 calc R U P A 2
H42E H -1.226983 -0.548199 0.645301 0.223 Uiso 0.467(11) 1 calc R U P A 2
H42F H -1.163078 -0.448967 0.723359 0.223 Uiso 0.467(11) 1 calc R U P A 2

loop_
_atom_site_aniso_label
_atom_site_aniso_U_11
_atom_site_aniso_U_22
_atom_site_aniso_U_33
_atom_site_aniso_U_23
_atom_site_aniso_U_13
_atom_site_aniso_U_12
Cd1 0.0609(3) 0.0234(2) 0.0350(2) 0.00330(16) 0.01216(19) 0.00103(17)
O3 0.063(3) 0.033(2) 0.068(4) 0.004(2) 0.018(3) -0.007(2)
O2 0.089(4) 0.044(3) 0.037(3) -0.009(2) 0.017(3) -0.014(3)
O4 0.063(3) 0.041(3) 0.050(3) 0.006(2) 0.020(3) 0.002(2)
O5 0.073(4) 0.040(3) 0.052(3) -0.004(2) 0.027(3) 0.000(3)
N3 0.054(3) 0.035(3) 0.030(3) 0.002(2) 0.008(2) 0.004(2)
N5 0.050(4) 0.041(3) 0.037(3) 0.003(2) 0.004(3) -0.002(3)
N4 0.054(4) 0.037(3) 0.039(3) 0.003(2) 0.010(3) 0.002(3)
N1 0.069(4) 0.036(3) 0.056(4) 0.018(3) 0.008(3) 0.004(3)
O1 0.069(4) 0.044(3) 0.099(5) 0.035(3) 0.012(3) 0.016(3)
C19 0.054(4) 0.024(3) 0.036(3) 0.001(2) 0.006(3) 0.007(3)
N2 0.061(4) 0.032(3) 0.045(3) 0.014(2) 0.010(3) 0.006(3)
C26 0.053(4) 0.034(3) 0.037(3) 0.003(3) 0.008(3) -0.001(3)
C32 0.063(5) 0.034(3) 0.031(3) 0.002(3) 0.017(3) 0.009(3)
C20 0.052(4) 0.031(3) 0.034(3) 0.003(3) 0.000(3) -0.005(3)
C21 0.052(4) 0.034(3) 0.041(4) 0.003(3) 0.010(3) -0.005(3)
C15 0.065(5) 0.028(3) 0.048(4) 0.009(3) 0.011(3) 0.006(3)
C31 0.057(4) 0.037(3) 0.030(3) 0.002(3) 0.009(3) 0.003(3)
C23 0.051(4) 0.035(3) 0.037(3) 0.004(3) 0.009(3) -0.001(3)
C28 0.052(4) 0.033(3) 0.032(3) 0.003(3) 0.008(3) 0.002(3)
C14 0.063(5) 0.033(3) 0.054(4) 0.018(3) 0.017(4) 0.012(3)
C30 0.054(4) 0.037(3) 0.039(4) 0.001(3) 0.013(3) -0.001(3)
C22 0.058(4) 0.044(4) 0.035(3) 0.003(3) 0.008(3) 0.005(3)
C29 0.049(4) 0.036(3) 0.041(4) 0.001(3) 0.001(3) -0.005(3)
C6 0.076(6) 0.040(4) 0.065(5) 0.027(4) 0.013(4) 0.008(4)
C27 0.057(4) 0.037(3) 0.031(3) 0.006(3) 0.009(3) 0.006(3)
C7 0.067(5) 0.035(4) 0.066(5) 0.024(3) 0.015(4) 0.008(3)
C33 0.074(5) 0.037(4) 0.045(4) 0.000(3) 0.017(4) -0.007(4)
C35 0.055(4) 0.035(3) 0.041(4) 0.006(3) 0.011(3) 0.001(3)
O7 0.084(6) 0.130(8) 0.127(7) 0.066(6) 0.056(5) 0.021(5)
C5 0.066(5) 0.035(3) 0.055(4) 0.014(3) 0.016(4) 0.001(3)
O6 0.076(5) 0.132(8) 0.131(8) 0.049(7) 0.008(5) -0.034(6)
C1 0.094(7) 0.031(4) 0.069(5) 0.016(4) -0.004(5) 0.001(4)
C16 0.064(5) 0.037(4) 0.051(4) 0.003(3) 0.014(4) 0.002(3)
C34 0.058(5) 0.044(4) 0.046(4) 0.000(3) 0.010(3) -0.008(3)
C25 0.072(5) 0.049(4) 0.042(4) -0.007(3) 0.023(4) -0.016(4)
C4 0.067(5) 0.034(4) 0.069(5) 0.022(3) 0.011(4) 0.009(3)
C18 0.070(5) 0.052(4) 0.053(4) 0.023(4) 0.012(4) 0.019(4)
C8 0.073(6) 0.041(4) 0.056(5) 0.023(3) 0.017(4) 0.010(4)
C9 0.075(6) 0.034(3) 0.064(5) 0.021(3) 0.019(4) 0.018(4)
C10 0.072(6) 0.038(4) 0.085(6) 0.023(4) 0.004(5) 0.006(4)
C46 0.059(5) 0.058(5) 0.054(5) 0.009(4) 0.019(4) 0.002(4)
C39 0.062(5) 0.072(6) 0.070(6) 0.040(5) 0.007(4) 0.004(4)
C36 0.052(4) 0.045(4) 0.047(4) 0.010(3) 0.004(3) -0.005(3)
C13 0.074(5) 0.036(4) 0.055(4) 0.020(3) 0.015(4) 0.010(3)
C17 0.070(6) 0.052(5) 0.044(4) 0.005(4) 0.000(4) 0.003(4)
C12 0.070(6) 0.045(4) 0.095(7) 0.030(5) 0.010(5) 0.016(4)
C45 0.056(5) 0.080(6) 0.060(5) 0.027(5) 0.018(4) 0.012(4)
C3 0.082(7) 0.057(5) 0.086(7) 0.042(5) -0.019(5) -0.001(5)
C24 0.065(5) 0.051(4) 0.047(4) -0.005(4) 0.014(4) -0.019(4)
C38 0.053(5) 0.064(5) 0.083(7) 0.021(5) -0.006(5) -0.015(4)
C2 0.112(9) 0.049(5) 0.071(6) 0.024(5) -0.023(6) -0.009(5)
C11 0.072(6) 0.046(5) 0.097(7) 0.025(5) 0.011(5) 0.021(4)
C40 0.062(6) 0.086(7) 0.102(8) 0.059(7) -0.002(6) -0.007(5)
C37 0.059(5) 0.067(5) 0.061(5) 0.001(4) 0.016(4) -0.004(4)
O8 0.135(11) 0.113(9) 0.140(10) 0.057(8) 0.032(9) 0.013(8)
C41 0.144(7) 0.129(6) 0.141(7) 0.062(5) 0.022(5) 0.012(5)
N6 0.146(6) 0.129(6) 0.142(7) 0.065(5) 0.020(5) 0.012(5)
C43 0.164(10) 0.138(10) 0.159(10) 0.068(9) 0.012(9) 0.007(9)
C42 0.145(10) 0.132(9) 0.150(10) 0.065(8) 0.013(9) 0.015(9)
N6A 0.148(7) 0.131(6) 0.147(7) 0.064(5) 0.016(5) 0.012(5)
O8A 0.145(9) 0.136(9) 0.145(9) 0.054(8) 0.031(8) 0.003(8)
C41A 0.146(7) 0.132(7) 0.143(7) 0.062(5) 0.020(6) 0.011(6)
C43A 0.168(11) 0.148(11) 0.153(11) 0.064(9) 0.004(10) 0.012(10)
C42A 0.156(10) 0.137(10) 0.155(10) 0.067(8) 0.010(9) 0.010(9)

loop_
_atom_type_symbol
_atom_type_description
_atom_type_scat_dispersion_real
_atom_type_scat_dispersion_imag
_atom_type_scat_source
C C 0.0181 0.0091 'International Tables Vol C Tables 4.2.6.8 and 6.1.1.4'
H H 0.0000 0.0000 'International Tables Vol C Tables 4.2.6.8 and 6.1.1.4'
Cd Cd 0.1185 4.6533 'International Tables Vol C Tables 4.2.6.8 and 6.1.1.4'
N N 0.0311 0.0180 'International Tables Vol C Tables 4.2.6.8 and 6.1.1.4'
O O 0.0492 0.0322 'International Tables Vol C Tables 4.2.6.8 and 6.1.1.4'

loop_
_geom_angle_atom_site_label_1
_geom_angle_atom_site_label_2
_geom_angle_atom_site_label_3
_geom_angle
_geom_angle_site_symmetry_1
_geom_angle_site_symmetry_3
_geom_angle_publ_flag
O3 Cd1 O4 86.65(18) 2_667 1_566 ?
O3 Cd1 O5 141.70(18) 2_667 1_566 ?
O3 Cd1 C32 114.6(2) 2_667 1_566 ?
O2 Cd1 O3 125.3(2) . 2_667 ?
O2 Cd1 O4 147.8(2) . 1_566 ?
O2 Cd1 O5 92.9(2) . 1_566 ?
O2 Cd1 N1 91.4(2) . 1_545 ?
O2 Cd1 N2 98.8(2) . . ?
O2 Cd1 C32 120.0(2) . 1_566 ?
O4 Cd1 C32 27.9(2) 1_566 1_566 ?
O5 Cd1 O4 55.05(18) 1_566 1_566 ?
O5 Cd1 C32 27.2(2) 1_566 1_566 ?
N1 Cd1 O3 83.2(2) 1_545 2_667 ?
N1 Cd1 O4 88.4(2) 1_545 1_566 ?
N1 Cd1 O5 93.7(2) 1_545 1_566 ?
N1 Cd1 C32 91.9(2) 1_545 1_566 ?
N2 Cd1 O3 85.9(2) . 2_667 ?
N2 Cd1 O4 86.3(2) . 1_566 ?
N2 Cd1 O5 92.0(2) . 1_566 ?
N2 Cd1 N1 168.1(2) . 1_545 ?
N2 Cd1 C32 88.4(2) . 1_566 ?
C19 O3 Cd1 165.2(6) . 2_667 ?
C19 O2 Cd1 108.8(5) . . ?
C32 O4 Cd1 89.8(4) . 1_544 ?
C32 O5 Cd1 92.9(5) . 1_544 ?
C26 N3 C27 114.7(6) . . ?
C35 N5 C27 114.1(6) . . ?
C35 N4 C26 114.7(6) . . ?
C5 N1 Cd1 123.8(6) . 1_565 ?
C5 N1 C1 117.4(8) . . ?
C1 N1 Cd1 118.8(5) . 1_565 ?
O3 C19 C20 119.2(6) . . ?
O2 C19 O3 122.4(6) . . ?
O2 C19 C20 118.4(7) . . ?
C15 N2 Cd1 113.5(5) . . ?
C15 N2 C16 118.9(7) . . ?
C16 N2 Cd1 127.6(5) . . ?
N3 C26 N4 124.6(6) . . ?
N3 C26 C23 118.6(7) . . ?
N4 C26 C23 116.8(6) . . ?
O4 C32 Cd1 62.3(3) . 1_544 ?
O4 C32 C31 117.8(6) . . ?
O5 C32 Cd1 60.0(4) . 1_544 ?
O5 C32 O4 122.2(6) . . ?
O5 C32 C31 120.0(7) . . ?
C31 C32 Cd1 177.8(6) . 1_544 ?
C21 C20 C19 122.7(7) . . ?
C21 C20 C25 119.7(6) . . ?
C25 C20 C19 117.5(6) . . ?
C20 C21 H21 119.7 . . ?
C20 C21 C22 120.6(7) . . ?
C22 C21 H21 119.7 . . ?
N2 C15 H15 118.3 . . ?
N2 C15 C14 123.5(8) . . ?
C14 C15 H15 118.3 . . ?
C30 C31 C32 121.1(7) . . ?
C33 C31 C32 118.5(6) . . ?
C33 C31 C30 120.4(6) . . ?
C22 C23 C26 120.6(6) . . ?
C24 C23 C26 119.3(7) . . ?
C24 C23 C22 120.0(6) . . ?
C29 C28 C27 121.9(6) . . ?
C29 C28 C34 119.1(6) . . ?
C34 C28 C27 119.0(7) . . ?
C15 C14 C18 117.6(7) . . ?
C15 C14 C13 116.9(8) . . ?
C18 C14 C13 125.2(8) . . ?
C31 C30 H30 120.3 . . ?
C31 C30 C29 119.4(7) . . ?
C29 C30 H30 120.3 . . ?
C21 C22 C23 119.6(7) . . ?
C21 C22 H22 120.2 . . ?
C23 C22 H22 120.2 . . ?
C28 C29 C30 120.7(6) . . ?
C28 C29 H29 119.6 . . ?
C30 C29 H29 119.6 . . ?
C7 C6 H6 115.9 . . ?
C7 C6 C4 128.1(9) . . ?
C4 C6 H6 115.9 . . ?
N3 C27 C28 117.3(7) . . ?
N5 C27 N3 125.7(6) . . ?
N5 C27 C28 117.0(6) . . ?
C6 C7 C8 115.5(8) . . ?
C6 C7 C12 126.3(7) . . ?
C8 C7 C12 118.2(7) . . ?
C31 C33 H33 119.8 . . ?
C31 C33 C34 120.3(7) . . ?
C34 C33 H33 119.8 . . ?
N5 C35 C36 117.1(6) . . ?
N4 C35 N5 126.2(7) . . ?
N4 C35 C36 116.7(6) . . ?
C40 O7 H7 109.5 . . ?
N1 C5 H5 117.3 . . ?
N1 C5 C4 125.4(8) . . ?
C4 C5 H5 117.3 . . ?
N1 C1 H1 119.3 . . ?
N1 C1 C2 121.5(8) . . ?
C2 C1 H1 119.3 . . ?
N2 C16 H16 119.1 . . ?
N2 C16 C17 121.7(7) . . ?
C17 C16 H16 119.1 . . ?
C28 C34 H34 120.0 . . ?
C33 C34 C28 120.1(8) . . ?
C33 C34 H34 120.0 . . ?
C20 C25 H25 120.0 . . ?
C24 C25 C20 120.0(7) . . ?
C24 C25 H25 120.0 . . ?
C5 C4 C6 124.6(8) . . ?
C3 C4 C6 119.5(8) . . ?
C3 C4 C5 115.5(7) . . ?
C14 C18 H18 120.9 . . ?
C14 C18 C17 118.3(8) . . ?
C17 C18 H18 120.9 . . ?
O1 C8 C7 120.2(8) . . ?
O1 C8 C9 121.0(7) . . ?
C7 C8 C9 118.8(8) . . ?
C10 C9 C8 119.1(7) . . ?
C13 C9 C8 115.5(8) . . ?
C13 C9 C10 125.4(8) . . ?
C9 C10 H10A 109.5 . . ?
C9 C10 H10B 109.5 . . ?
C9 C10 C11 110.9(7) . . ?
H10A C10 H10B 108.1 . . ?
C11 C10 H10A 109.5 . . ?
C11 C10 H10B 109.5 . . ?
C36 C46 H46 119.5 . . ?
C36 C46 C45 121.0(8) . . ?
C45 C46 H46 119.5 . . ?
C45 C39 C38 120.0(9) . . ?
C45 C39 C40 120.7(10) . . ?
C38 C39 C40 119.3(9) . . ?
C46 C36 C35 121.0(7) . . ?
C46 C36 C37 118.3(8) . . ?
C37 C36 C35 120.7(7) . . ?
C14 C13 H13 115.3 . . ?
C9 C13 C14 129.4(9) . . ?
C9 C13 H13 115.3 . . ?
C16 C17 C18 120.0(8) . . ?
C16 C17 H17 120.0 . . ?
C18 C17 H17 120.0 . . ?
C7 C12 H12A 109.5 . . ?
C7 C12 H12B 109.5 . . ?
H12A C12 H12B 108.1 . . ?
C11 C12 C7 110.6(8) . . ?
C11 C12 H12A 109.5 . . ?
C11 C12 H12B 109.5 . . ?
C46 C45 H45 120.6 . . ?
C39 C45 C46 118.9(8) . . ?
C39 C45 H45 120.6 . . ?
C4 C3 H3 120.0 . . ?
C4 C3 C2 120.1(9) . . ?
C2 C3 H3 120.0 . . ?
C23 C24 H24 120.0 . . ?
C25 C24 C23 120.1(8) . . ?
C25 C24 H24 120.0 . . ?
C39 C38 H38 119.4 . . ?
C37 C38 C39 121.2(9) . . ?
C37 C38 H38 119.4 . . ?
C1 C2 C3 120.1(9) . . ?
C1 C2 H2 120.0 . . ?
C3 C2 H2 120.0 . . ?
C10 C11 H11A 109.7 . . ?
C10 C11 H11B 109.7 . . ?
C12 C11 C10 110.0(9) . . ?
C12 C11 H11A 109.7 . . ?
C12 C11 H11B 109.7 . . ?
H11A C11 H11B 108.2 . . ?
O7 C40 C39 113.8(10) . . ?
O6 C40 O7 125.5(11) . . ?
O6 C40 C39 120.4(12) . . ?
C36 C37 H37 119.8 . . ?
C38 C37 C36 120.3(9) . . ?
C38 C37 H37 119.8 . . ?
O8 C41 H41 118.2 . . ?
O8 C41 N6 123.5(14) . . ?
N6 C41 H41 118.2 . . ?
C41 N6 C43 117.7(14) . . ?
C41 N6 C42 121.7(13) . . ?
C43 N6 C42 120.6(18) . . ?
N6 C43 H43A 110.4 . . ?
N6 C43 H43B 109.2 . . ?
N6 C43 H43C 108.8 . . ?
H43A C43 H43B 109.5 . . ?
H43A C43 H43C 109.5 . . ?
H43B C43 H43C 109.5 . . ?
N6 C42 H42A 109.4 . . ?
N6 C42 H42B 109.0 . . ?
N6 C42 H42C 110.0 . . ?
H42A C42 H42B 109.5 . . ?
H42A C42 H42C 109.5 . . ?
H42B C42 H42C 109.5 . . ?
C41A N6A C43A 114(2) . . ?
C41A N6A C42A 121(2) . . ?
C42A N6A C43A 126(3) . . ?
N6A C41A H41A 119.3 . . ?
O8A C41A N6A 121(2) . . ?
O8A C41A H41A 119.3 . . ?
N6A C43A H43D 109.5 . . ?
N6A C43A H43E 109.5 . . ?
N6A C43A H43F 109.5 . . ?
H43D C43A H43E 109.5 . . ?
H43D C43A H43F 109.5 . . ?
H43E C43A H43F 109.5 . . ?
N6A C42A H42D 109.5 . . ?
N6A C42A H42E 109.5 . . ?
N6A C42A H42F 109.5 . . ?
H42D C42A H42E 109.5 . . ?
H42D C42A H42F 109.5 . . ?
H42E C42A H42F 109.5 . . ?

loop_
_geom_bond_atom_site_label_1
_geom_bond_atom_site_label_2
_geom_bond_distance
_geom_bond_site_symmetry_2
_geom_bond_publ_flag
Cd1 O3 2.335(6) 2_667 ?
Cd1 O2 2.232(5) . ?
Cd1 O4 2.414(5) 1_566 ?
Cd1 O5 2.363(6) 1_566 ?
Cd1 N1 2.331(7) 1_545 ?
Cd1 N2 2.325(6) . ?
Cd1 C32 2.726(6) 1_566 ?
O3 C19 1.249(10) . ?
O2 C19 1.229(9) . ?
O4 C32 1.276(9) . ?
O5 C32 1.246(9) . ?
N3 C26 1.337(9) . ?
N3 C27 1.337(8) . ?
N5 C27 1.335(10) . ?
N5 C35 1.331(9) . ?
N4 C26 1.348(10) . ?
N4 C35 1.325(9) . ?
N1 C5 1.322(10) . ?
N1 C1 1.339(11) . ?
O1 C8 1.215(11) . ?
C19 C20 1.502(8) . ?
N2 C15 1.337(9) . ?
N2 C16 1.342(10) . ?
C26 C23 1.485(9) . ?
C32 C31 1.510(8) . ?
C20 C21 1.384(10) . ?
C20 C25 1.391(11) . ?
C21 H21 0.9300 . ?
C21 C22 1.387(9) . ?
C15 H15 0.9300 . ?
C15 C14 1.392(11) . ?
C31 C30 1.389(9) . ?
C31 C33 1.367(11) . ?
C23 C22 1.391(11) . ?
C23 C24 1.388(11) . ?
C28 C29 1.373(10) . ?
C28 C27 1.490(9) . ?
C28 C34 1.404(9) . ?
C14 C18 1.398(11) . ?
C14 C13 1.461(11) . ?
C30 H30 0.9300 . ?
C30 C29 1.390(10) . ?
C22 H22 0.9300 . ?
C29 H29 0.9300 . ?
C6 H6 0.9300 . ?
C6 C7 1.356(12) . ?
C6 C4 1.456(10) . ?
C7 C8 1.496(10) . ?
C7 C12 1.506(12) . ?
C33 H33 0.9300 . ?
C33 C34 1.380(11) . ?
C35 C36 1.486(11) . ?
O7 H7 0.8200 . ?
O7 C40 1.310(15) . ?
C5 H5 0.9300 . ?
C5 C4 1.389(12) . ?
O6 C40 1.218(14) . ?
C1 H1 0.9300 . ?
C1 C2 1.363(13) . ?
C16 H16 0.9300 . ?
C16 C17 1.369(13) . ?
C34 H34 0.9300 . ?
C25 H25 0.9300 . ?
C25 C24 1.388(10) . ?
C4 C3 1.371(12) . ?
C18 H18 0.9300 . ?
C18 C17 1.405(12) . ?
C8 C9 1.497(12) . ?
C9 C10 1.494(13) . ?
C9 C13 1.351(10) . ?
C10 H10A 0.9700 . ?
C10 H10B 0.9700 . ?
C10 C11 1.526(11) . ?
C46 H46 0.9300 . ?
C46 C36 1.392(11) . ?
C46 C45 1.403(12) . ?
C39 C45 1.370(13) . ?
C39 C38 1.381(14) . ?
C39 C40 1.495(13) . ?
C36 C37 1.393(11) . ?
C13 H13 0.9300 . ?
C17 H17 0.9300 . ?
C12 H12A 0.9700 . ?
C12 H12B 0.9700 . ?
C12 C11 1.504(13) . ?
C45 H45 0.9300 . ?
C3 H3 0.9300 . ?
C3 C2 1.374(13) . ?
C24 H24 0.9300 . ?
C38 H38 0.9300 . ?
C38 C37 1.361(13) . ?
C2 H2 0.9300 . ?
C11 H11A 0.9700 . ?
C11 H11B 0.9700 . ?
C37 H37 0.9300 . ?
O8 C41 1.213(9) . ?
C41 H41 0.9300 . ?
C41 N6 1.358(9) . ?
N6 C43 1.453(9) . ?
N6 C42 1.454(10) . ?
C43 H43A 0.9601 . ?
C43 H43B 0.9600 . ?
C43 H43C 0.9599 . ?
C42 H42A 0.9600 . ?
C42 H42B 0.9601 . ?
C42 H42C 0.9599 . ?
N6A C41A 1.370(18) . ?
N6A C43A 1.464(19) . ?
N6A C42A 1.46(2) . ?
O8A C41A 1.178(19) . ?
C41A H41A 0.9300 . ?
C43A H43D 0.9600 . ?
C43A H43E 0.9600 . ?
C43A H43F 0.9600 . ?
C42A H42D 0.9600 . ?
C42A H42E 0.9600 . ?
C42A H42F 0.9600 . ?

loop_
_geom_hbond_atom_site_label_D
_geom_hbond_atom_site_label_H
_geom_hbond_atom_site_label_A
_geom_hbond_distance_DH
_geom_hbond_distance_HA
_geom_hbond_distance_DA
_geom_hbond_angle_DHA
_geom_hbond_site_symmetry_A
_geom_hbond_publ_flag
O7 H7 O8 0.82 1.89 2.64(2) 151.8 . yes
O7 H7 O8A 0.82 1.75 2.57(3) 172.4 . yes

loop_
_geom_torsion_atom_site_label_1
_geom_torsion_atom_site_label_2
_geom_torsion_atom_site_label_3
_geom_torsion_atom_site_label_4
_geom_torsion
_geom_torsion_site_symmetry_1
_geom_torsion_site_symmetry_2
_geom_torsion_site_symmetry_3
_geom_torsion_site_symmetry_4
_geom_torsion_publ_flag
Cd1 O3 C19 O2 93.4(19) 2_667 . . . ?
Cd1 O3 C19 C20 -87(2) 2_667 . . . ?
Cd1 O2 C19 O3 3.4(10) . . . . ?
Cd1 O2 C19 C20 -176.1(5) . . . . ?
Cd1 O4 C32 O5 2.7(8) 1_544 . . . ?
Cd1 O4 C32 C31 -177.5(6) 1_544 . . . ?
Cd1 O5 C32 O4 -2.7(9) 1_544 . . . ?
Cd1 O5 C32 C31 177.5(6) 1_544 . . . ?
Cd1 N1 C5 C4 -179.4(7) 1_565 . . . ?
Cd1 N1 C1 C2 -179.6(9) 1_565 . . . ?
Cd1 N2 C15 C14 -177.5(6) . . . . ?
Cd1 N2 C16 C17 176.9(6) . . . . ?
O3 C19 C20 C21 12.7(12) . . . . ?
O3 C19 C20 C25 -164.5(8) . . . . ?
O2 C19 C20 C21 -167.8(8) . . . . ?
O2 C19 C20 C25 15.0(12) . . . . ?
O4 C32 C31 C30 -3.0(12) . . . . ?
O4 C32 C31 C33 178.5(8) . . . . ?
O5 C32 C31 C30 176.8(8) . . . . ?
O5 C32 C31 C33 -1.7(12) . . . . ?
N3 C26 C23 C22 3.4(12) . . . . ?
N3 C26 C23 C24 -178.9(8) . . . . ?
N5 C35 C36 C46 -175.8(8) . . . . ?
N5 C35 C36 C37 6.4(13) . . . . ?
N4 C26 C23 C22 -175.2(8) . . . . ?
N4 C26 C23 C24 2.4(12) . . . . ?
N4 C35 C36 C46 4.0(13) . . . . ?
N4 C35 C36 C37 -173.8(9) . . . . ?
N1 C5 C4 C6 -175.4(9) . . . . ?
N1 C5 C4 C3 -2.5(14) . . . . ?
N1 C1 C2 C3 0.4(19) . . . . ?
O1 C8 C9 C10 -173.4(9) . . . . ?
O1 C8 C9 C13 6.7(13) . . . . ?
C19 C20 C21 C22 -178.1(7) . . . . ?
C19 C20 C25 C24 175.8(8) . . . . ?
N2 C15 C14 C18 -0.9(12) . . . . ?
N2 C15 C14 C13 -175.6(7) . . . . ?
N2 C16 C17 C18 1.6(13) . . . . ?
C26 N3 C27 N5 2.2(12) . . . . ?
C26 N3 C27 C28 -175.9(7) . . . . ?
C26 N4 C35 N5 0.5(12) . . . . ?
C26 N4 C35 C36 -179.4(7) . . . . ?
C26 C23 C22 C21 176.1(7) . . . . ?
C26 C23 C24 C25 -178.6(9) . . . . ?
C32 C31 C30 C29 -177.1(8) . . . . ?
C32 C31 C33 C34 178.0(8) . . . . ?
C20 C21 C22 C23 2.5(13) . . . . ?
C20 C25 C24 C23 2.4(16) . . . . ?
C21 C20 C25 C24 -1.4(14) . . . . ?
C15 N2 C16 C17 -0.8(12) . . . . ?
C15 C14 C18 C17 1.7(12) . . . . ?
C15 C14 C13 C9 -149.8(9) . . . . ?
C31 C30 C29 C28 -1.5(13) . . . . ?
C31 C33 C34 C28 -0.2(14) . . . . ?
C14 C18 C17 C16 -2.1(13) . . . . ?
C30 C31 C33 C34 -0.5(14) . . . . ?
C22 C23 C24 C25 -0.9(15) . . . . ?
C29 C28 C27 N3 -6.3(11) . . . . ?
C29 C28 C27 N5 175.4(8) . . . . ?
C29 C28 C34 C33 0.1(13) . . . . ?
C6 C7 C8 O1 -9.4(13) . . . . ?
C6 C7 C8 C9 172.1(8) . . . . ?
C6 C7 C12 C11 -143.8(10) . . . . ?
C6 C4 C3 C2 175.8(11) . . . . ?
C27 N3 C26 N4 -0.3(12) . . . . ?
C27 N3 C26 C23 -178.8(7) . . . . ?
C27 N5 C35 N4 1.1(12) . . . . ?
C27 N5 C35 C36 -179.0(7) . . . . ?
C27 C28 C29 C30 178.8(8) . . . . ?
C27 C28 C34 C33 -178.0(8) . . . . ?
C7 C6 C4 C5 -37.1(15) . . . . ?
C7 C6 C4 C3 150.2(10) . . . . ?
C7 C8 C9 C10 5.1(13) . . . . ?
C7 C8 C9 C13 -174.8(8) . . . . ?
C7 C12 C11 C10 -61.9(11) . . . . ?
C33 C31 C30 C29 1.4(13) . . . . ?
C35 N5 C27 N3 -2.6(12) . . . . ?
C35 N5 C27 C28 175.5(7) . . . . ?
C35 N4 C26 N3 -0.9(12) . . . . ?
C35 N4 C26 C23 177.6(7) . . . . ?
C35 C36 C37 C38 176.6(10) . . . . ?
C5 N1 C1 C2 -0.3(15) . . . . ?
C5 C4 C3 C2 2.5(16) . . . . ?
C1 N1 C5 C4 1.4(14) . . . . ?
C16 N2 C15 C14 0.4(12) . . . . ?
C34 C28 C29 C30 0.7(13) . . . . ?
C34 C28 C27 N3 171.8(7) . . . . ?
C34 C28 C27 N5 -6.5(11) . . . . ?
C25 C20 C21 C22 -1.0(13) . . . . ?
C4 C6 C7 C8 177.5(8) . . . . ?
C4 C6 C7 C12 -3.7(16) . . . . ?
C4 C3 C2 C1 -1.7(19) . . . . ?
C18 C14 C13 C9 36.0(14) . . . . ?
C8 C7 C12 C11 35.0(12) . . . . ?
C8 C9 C10 C11 -31.3(13) . . . . ?
C8 C9 C13 C14 -176.1(8) . . . . ?
C9 C10 C11 C12 60.2(11) . . . . ?
C10 C9 C13 C14 4.0(16) . . . . ?
C46 C36 C37 C38 -1.3(16) . . . . ?
C39 C38 C37 C36 -2.0(18) . . . . ?
C36 C46 C45 C39 2.2(15) . . . . ?
C13 C14 C18 C17 175.9(8) . . . . ?
C13 C9 C10 C11 148.6(9) . . . . ?
C12 C7 C8 O1 171.8(9) . . . . ?
C12 C7 C8 C9 -6.7(12) . . . . ?
C45 C46 C36 C35 -176.7(9) . . . . ?
C45 C46 C36 C37 1.2(15) . . . . ?
C45 C39 C38 C37 5.5(17) . . . . ?
C45 C39 C40 O7 -0.3(15) . . . . ?
C45 C39 C40 O6 -175.0(11) . . . . ?
C24 C23 C22 C21 -1.5(13) . . . . ?
C38 C39 C45 C46 -5.5(15) . . . . ?
C38 C39 C40 O7 179.8(10) . . . . ?
C38 C39 C40 O6 5.2(17) . . . . ?
C40 C39 C45 C46 174.7(9) . . . . ?
C40 C39 C38 C37 -174.6(10) . . . . ?
O8 C41 N6 C43 -175(3) . . . . ?
O8 C41 N6 C42 6(4) . . . . ?
C43A N6A C41A O8A -177(5) . . . . ?
C42A N6A C41A O8A 3(5) . . . . ?
